data_7052033
loop_
_publ_author_name
'Suzuki, Kentaro'
'Matsushita, Michio M.'
'Hayashi, Hiroyuki'
'Koga, Noboru'
'Sugawara, Tadashi'

_publ_section_title
;
 Association-mediated chromism of amphiphilic triphenyl-6-oxoverdazyl
;
_journal_issue 12
_journal_name_full 'New Journal of Chemistry'
_journal_page_first 2201
_journal_paper_doi 10.1039/b811207j
_journal_volume 32
_journal_year 2008
_chemical_formula_moiety 'C33 H35 N5 O2 Br 1.5(H2 O)'
_chemical_formula_sum 'C33 H38 Br N5 O3.5'
_chemical_formula_weight 640.60
_chemical_melting_point 406
_chemical_name_common PyC8TOV.(1.5(H!2$O))
_chemical_name_systematic
;
?
;
_space_group_IT_number 2
_symmetry_cell_setting triclinic
_symmetry_Int_Tables_number 2
_symmetry_space_group_name_Hall '-P 1'
_symmetry_space_group_name_H-M 'P -1'
_atom_sites_solution_hydrogens geom
_atom_sites_solution_primary direct
_atom_sites_solution_secondary difmap
_audit_creation_method SHELXL-97
_cell_angle_alpha 78.549(13)
_cell_angle_beta 82.282(14)
_cell_angle_gamma 79.978(13)
_cell_formula_units_Z 4
_cell_length_a 10.2900(5)
_cell_length_b 14.2102(11)
_cell_length_c 22.7217(18)
_cell_measurement_temperature 293(2)
_cell_volume 3189.4(4)
_computing_cell_refinement 'Rigaku MSC Crystal Clear'
_computing_data_collection 'Rigaku MSC Crystal Clear'
_computing_data_reduction 'Rigaku MSC Crystal Clear'
_computing_structure_refinement 'SHELXL-97 (Sheldrick, 1997)'
_computing_structure_solution 'SHELXS-97 (Sheldrick, 1990)'
_diffrn_ambient_temperature 293(2)
_diffrn_detector_area_resol_mean 14.63
_diffrn_measured_fraction_theta_full 0.944
_diffrn_measured_fraction_theta_max 0.944
_diffrn_measurement_device_type 'Rigaku AFC-8R Mercury CCD Ditector'
_diffrn_measurement_method \W
_diffrn_radiation_monochromator graphite
_diffrn_radiation_source 'Rotating anode, 50 KV, 250 mA'
_diffrn_radiation_type MoK\a
_diffrn_radiation_wavelength 0.71070
_diffrn_reflns_av_R_equivalents 0.0464
_diffrn_reflns_av_sigmaI/netI 0.1192
_diffrn_reflns_limit_h_max 13
_diffrn_reflns_limit_h_min -12
_diffrn_reflns_limit_k_max 18
_diffrn_reflns_limit_k_min -18
_diffrn_reflns_limit_l_max 25
_diffrn_reflns_limit_l_min -29
_diffrn_reflns_number 23679
_diffrn_reflns_theta_full 27.48
_diffrn_reflns_theta_max 27.48
_diffrn_reflns_theta_min 3.19
_exptl_absorpt_coefficient_mu 1.331
_exptl_absorpt_correction_T_max 0.9739
_exptl_absorpt_correction_T_min 0.5558
_exptl_absorpt_correction_type empirical
_exptl_absorpt_process_details '\y scan,(North et al, 1968)'
_exptl_crystal_colour ' black '
_exptl_crystal_density_diffrn 1.334
_exptl_crystal_density_method 'not measured'
_exptl_crystal_description ' prism '
_exptl_crystal_F_000 1336
_exptl_crystal_size_max 0.50
_exptl_crystal_size_mid 0.10
_exptl_crystal_size_min 0.02
_refine_diff_density_max 0.486
_refine_diff_density_min -0.307
_refine_diff_density_rms 0.053
_refine_ls_extinction_method none
_refine_ls_goodness_of_fit_ref 0.960
_refine_ls_hydrogen_treatment noref
_refine_ls_matrix_type full
_refine_ls_number_parameters 763
_refine_ls_number_reflns 13831
_refine_ls_number_restraints 0
_refine_ls_restrained_S_all 0.960
_refine_ls_R_factor_all 0.1703
_refine_ls_R_factor_gt 0.0623
_refine_ls_shift/su_max 0.001
_refine_ls_shift/su_mean 0.000
_refine_ls_structure_factor_coef Fsqd
_refine_ls_weighting_details 'calc w=1/[\s^2^(Fo^2^)+(0.0653P)^2^+0.0000P] where P=(Fo^2^+2Fc^2^)/3'
_refine_ls_weighting_scheme calc
_refine_ls_wR_factor_gt 0.1279
_refine_ls_wR_factor_ref 0.1600
_reflns_number_gt 5970
_reflns_number_total 13831
_reflns_threshold_expression >2sigma(I)
_cod_data_source_file b811207j.txt
_cod_data_source_block (PyC8TOV)(H2O)1.5
_cod_database_code 7052033

loop_
_symmetry_equiv_pos_as_xyz
'x, y, z'
'-x, -y, -z'

loop_
_atom_site_label
_atom_site_type_symbol
_atom_site_fract_x
_atom_site_fract_y
_atom_site_fract_z
_atom_site_U_iso_or_equiv
_atom_site_adp_type
_atom_site_occupancy
_atom_site_symmetry_multiplicity
_atom_site_calc_flag
_atom_site_refinement_flags
_atom_site_disorder_assembly
_atom_site_disorder_group
Br1 Br 0.87003(5) 0.64976(4) 0.36874(2) 0.0824(2) Uani 1 1 d . . .
Br2 Br 0.22304(5) 0.13313(4) 0.45567(3) 0.0815(2) Uani 1 1 d . . .
O1 O 0.2947(3) 0.59691(18) 1.23241(12) 0.0495(7) Uani 1 1 d . . .
O2 O 0.4803(3) 0.28030(19) 0.88877(12) 0.0556(8) Uani 1 1 d . . .
O3 O 0.2374(3) -0.17221(19) -0.23537(13) 0.0617(8) Uani 1 1 d . . .
O4 O 0.2190(3) 0.11608(19) 0.11140(12) 0.0584(8) Uani 1 1 d . A .
O5 O 0.6465(3) 0.7265(3) 0.47605(17) 0.0951(12) Uani 1 1 d . . .
H71 H 0.6667 0.7677 0.5001 0.114 Uiso 1 1 d . . .
H72 H 0.7212 0.7066 0.4494 0.114 Uiso 1 1 d . . .
O6 O 0.7972(3) 0.4436(3) 0.46532(16) 0.0901(11) Uani 1 1 d . . .
H73 H 0.8053 0.5053 0.4371 0.108 Uiso 1 1 d . . .
H74 H 0.8666 0.3943 0.4818 0.108 Uiso 1 1 d . . .
O7 O 1.0070(3) 0.7054(2) 0.47976(16) 0.0849(10) Uiso 1 1 d . . .
H75 H 0.9466 0.7482 0.5012 0.102 Uiso 1 1 d . . .
H76 H 0.9773 0.6765 0.4498 0.102 Uiso 1 1 d . . .
N1 N 0.2357(3) 0.5675(2) 1.14451(13) 0.0384(8) Uani 1 1 d . . .
N2 N 0.4282(3) 0.4855(2) 1.18353(13) 0.0397(8) Uani 1 1 d . . .
N3 N 0.2675(3) 0.5250(2) 1.09411(14) 0.0403(8) Uani 1 1 d . . .
N4 N 0.4605(3) 0.4336(2) 1.13710(13) 0.0402(8) Uani 1 1 d . . .
N5 N 1.1599(4) -0.0631(3) 0.57830(18) 0.0692(11) Uani 1 1 d . . .
N6 N 0.3163(3) -0.0649(2) -0.19173(14) 0.0443(8) Uani 1 1 d . . .
N7 N 0.3166(3) -0.0198(2) -0.14387(15) 0.0485(9) Uani 1 1 d . . .
N8 N 0.2062(3) -0.1855(2) -0.13182(14) 0.0419(8) Uani 1 1 d . . .
N9 N 0.2092(3) -0.1453(2) -0.08188(14) 0.0453(8) Uani 1 1 d . . .
N10 N 0.2734(3) 0.5168(3) 0.39946(15) 0.0485(9) Uani 1 1 d . A .
C1 C 0.3172(4) 0.5538(3) 1.19036(17) 0.0398(9) Uani 1 1 d . . .
C2 C 0.3798(4) 0.4605(2) 1.09396(17) 0.0356(9) Uani 1 1 d . . .
C3 C 0.4112(4) 0.4123(2) 1.04018(16) 0.0366(9) Uani 1 1 d . . .
C4 C 0.3288(4) 0.4361(3) 0.99351(16) 0.0398(9) Uani 1 1 d . . .
H1 H 0.2545 0.4835 0.9959 0.048 Uiso 1 1 calc R . .
C5 C 0.3559(4) 0.3908(3) 0.94440(17) 0.0439(10) Uani 1 1 d . . .
H2 H 0.2998 0.4077 0.9139 0.053 Uiso 1 1 calc R . .
C6 C 0.4659(4) 0.3201(3) 0.93969(17) 0.0392(9) Uani 1 1 d . . .
C7 C 0.5496(4) 0.2959(3) 0.98501(17) 0.0412(10) Uani 1 1 d . . .
H3 H 0.6242 0.2489 0.9822 0.049 Uiso 1 1 calc R . .
C8 C 0.5221(4) 0.3419(3) 1.03468(17) 0.0388(9) Uani 1 1 d . . .
H4 H 0.5789 0.3253 1.0649 0.047 Uiso 1 1 calc R . .
C9 C 0.1112(4) 0.6329(3) 1.14540(17) 0.0370(9) Uani 1 1 d . . .
C10 C 0.0767(4) 0.6890(3) 1.09125(18) 0.0460(10) Uani 1 1 d . . .
H5 H 0.1336 0.6864 1.0560 0.055 Uiso 1 1 calc R . .
C11 C -0.0454(4) 0.7497(3) 1.09054(19) 0.0565(12) Uani 1 1 d . . .
H6 H -0.0708 0.7878 1.0545 0.068 Uiso 1 1 calc R . .
C12 C -0.1283(4) 0.7533(3) 1.1431(2) 0.0583(12) Uani 1 1 d . . .
H7 H -0.2096 0.7939 1.1424 0.070 Uiso 1 1 calc R . .
C13 C -0.0921(4) 0.6979(3) 1.1962(2) 0.0606(13) Uani 1 1 d . . .
H8 H -0.1485 0.7010 1.2316 0.073 Uiso 1 1 calc R . .
C14 C 0.0286(4) 0.6368(3) 1.19751(18) 0.0500(11) Uani 1 1 d . . .
H9 H 0.0533 0.5987 1.2337 0.060 Uiso 1 1 calc R . .
C15 C 0.5179(4) 0.4589(3) 1.23003(17) 0.0392(9) Uani 1 1 d . . .
C16 C 0.5917(4) 0.5249(3) 1.23891(19) 0.0562(12) Uani 1 1 d . . .
H10 H 0.5839 0.5870 1.2157 0.067 Uiso 1 1 calc R . .
C17 C 0.6789(5) 0.4977(4) 1.2834(2) 0.0670(13) Uani 1 1 d . . .
H11 H 0.7301 0.5418 1.2899 0.080 Uiso 1 1 calc R . .
C18 C 0.6892(5) 0.4067(4) 1.3172(2) 0.0712(15) Uani 1 1 d . . .
H12 H 0.7473 0.3892 1.3469 0.085 Uiso 1 1 calc R . .
C19 C 0.6156(5) 0.3410(4) 1.3081(2) 0.0665(14) Uani 1 1 d . . .
H13 H 0.6229 0.2790 1.3315 0.080 Uiso 1 1 calc R . .
C20 C 0.5296(4) 0.3673(3) 1.26369(18) 0.0484(11) Uani 1 1 d . . .
H14 H 0.4798 0.3227 1.2567 0.058 Uiso 1 1 calc R . .
C21 C 0.5936(4) 0.2099(3) 0.87706(18) 0.0474(10) Uani 1 1 d . . .
H15 H 0.5951 0.1524 0.9084 0.057 Uiso 1 1 calc R . .
H16 H 0.6749 0.2366 0.8753 0.057 Uiso 1 1 calc R . .
C22 C 0.5790(4) 0.1855(3) 0.81664(19) 0.0560(12) Uani 1 1 d . . .
H17 H 0.5723 0.2449 0.7869 0.067 Uiso 1 1 calc R . .
H18 H 0.4966 0.1595 0.8198 0.067 Uiso 1 1 calc R . .
C23 C 0.6923(4) 0.1126(3) 0.7941(2) 0.0588(12) Uani 1 1 d . . .
H19 H 0.6985 0.0529 0.8236 0.071 Uiso 1 1 calc R . .
H20 H 0.6713 0.0978 0.7569 0.071 Uiso 1 1 calc R . .
C24 C 0.8233(5) 0.1466(3) 0.7829(2) 0.0687(14) Uani 1 1 d . . .
H21 H 0.8475 0.1568 0.8207 0.082 Uiso 1 1 calc R . .
H22 H 0.8157 0.2086 0.7555 0.082 Uiso 1 1 calc R . .
C25 C 0.9360(5) 0.0748(4) 0.7556(3) 0.0902(18) Uani 1 1 d . . .
H23 H 1.0208 0.0925 0.7597 0.108 Uiso 1 1 calc R . .
H24 H 0.9325 0.0099 0.7788 0.108 Uiso 1 1 calc R . .
C26 C 0.9289(6) 0.0728(4) 0.6912(3) 0.0946(18) Uani 1 1 d . . .
H25 H 0.9321 0.1374 0.6677 0.114 Uiso 1 1 calc R . .
H26 H 0.8451 0.0538 0.6867 0.114 Uiso 1 1 calc R . .
C27 C 1.0453(6) 0.0004(4) 0.6665(2) 0.0942(18) Uani 1 1 d . . .
H27 H 1.1286 0.0132 0.6764 0.113 Uiso 1 1 calc R . .
H28 H 1.0344 -0.0655 0.6857 0.113 Uiso 1 1 calc R . .
C28 C 1.0495(5) 0.0093(4) 0.6025(3) 0.0946(19) Uani 1 1 d . . .
H29 H 1.0631 0.0747 0.5833 0.113 Uiso 1 1 calc R . .
H30 H 0.9651 -0.0014 0.5926 0.113 Uiso 1 1 calc R . .
C29 C 1.1328(5) -0.1351(4) 0.5559(3) 0.0807(16) Uani 1 1 d . . .
H31 H 1.0451 -0.1441 0.5569 0.097 Uiso 1 1 calc R . .
C30 C 1.2315(7) -0.1961(4) 0.5313(3) 0.101(2) Uani 1 1 d . . .
H32 H 1.2112 -0.2464 0.5152 0.122 Uiso 1 1 calc R . .
C31 C 1.3599(6) -0.1845(4) 0.5301(2) 0.0798(16) Uani 1 1 d . . .
H33 H 1.4283 -0.2262 0.5133 0.096 Uiso 1 1 calc R . .
C32 C 1.3858(5) -0.1112(4) 0.5538(2) 0.0778(15) Uani 1 1 d . . .
H34 H 1.4732 -0.1025 0.5541 0.093 Uiso 1 1 calc R . .
C33 C 1.2856(5) -0.0502(4) 0.5771(3) 0.0874(18) Uani 1 1 d . . .
H35 H 1.3043 0.0013 0.5924 0.105 Uiso 1 1 calc R . .
C34 C 0.2515(4) -0.1448(3) -0.18996(19) 0.0445(10) Uani 1 1 d . . .
C35 C 0.2604(4) -0.0633(3) -0.09150(17) 0.0411(10) Uani 1 1 d . . .
C36 C 0.2530(4) -0.0172(3) -0.03810(17) 0.0381(9) Uani 1 1 d . . .
C37 C 0.1635(4) -0.0371(3) 0.01133(18) 0.0465(10) Uani 1 1 d . . .
H36 H 0.1086 -0.0830 0.0120 0.056 Uiso 1 1 calc R . .
C38 C 0.1526(4) 0.0089(3) 0.05987(19) 0.0511(11) Uani 1 1 d . . .
H37 H 0.0889 -0.0045 0.0922 0.061 Uiso 1 1 calc R . .
C39 C 0.2364(4) 0.0754(3) 0.06091(18) 0.0423(10) Uani 1 1 d . . .
C40 C 0.3274(4) 0.0960(3) 0.01195(19) 0.0527(11) Uani 1 1 d . . .
H38 H 0.3842 0.1403 0.0118 0.063 Uiso 1 1 calc R . .
C41 C 0.3342(4) 0.0507(3) -0.03707(19) 0.0536(11) Uani 1 1 d . . .
H39 H 0.3949 0.0662 -0.0703 0.064 Uiso 1 1 calc R . .
C42 C 0.3749(4) -0.0164(3) -0.24814(17) 0.0429(10) Uani 1 1 d . . .
C43 C 0.4707(5) -0.0668(3) -0.2823(2) 0.0600(12) Uani 1 1 d . . .
H40 H 0.4958 -0.1333 -0.2704 0.072 Uiso 1 1 calc R . .
C44 C 0.5307(5) -0.0170(4) -0.3358(2) 0.0702(14) Uani 1 1 d . . .
H41 H 0.5973 -0.0502 -0.3592 0.084 Uiso 1 1 calc R . .
C45 C 0.4921(6) 0.0792(4) -0.3532(2) 0.0747(15) Uani 1 1 d . . .
H42 H 0.5321 0.1120 -0.3887 0.090 Uiso 1 1 calc R . .
C46 C 0.3946(6) 0.1285(4) -0.3191(2) 0.0768(15) Uani 1 1 d . . .
H43 H 0.3671 0.1944 -0.3321 0.092 Uiso 1 1 calc R . .
C47 C 0.3364(5) 0.0815(3) -0.2655(2) 0.0595(12) Uani 1 1 d . . .
H44 H 0.2721 0.1157 -0.2416 0.071 Uiso 1 1 calc R . .
C48 C 0.1418(4) -0.2704(3) -0.11925(17) 0.0387(9) Uani 1 1 d . . .
C49 C 0.1768(4) -0.3433(3) -0.15307(18) 0.0477(10) Uani 1 1 d . . .
H45 H 0.2405 -0.3379 -0.1862 0.057 Uiso 1 1 calc R . .
C50 C 0.1140(4) -0.4252(3) -0.1361(2) 0.0544(12) Uani 1 1 d . . .
H46 H 0.1360 -0.4748 -0.1586 0.065 Uiso 1 1 calc R . .
C51 C 0.0216(4) -0.4346(3) -0.0878(2) 0.0524(11) Uani 1 1 d . . .
H47 H -0.0194 -0.4898 -0.0772 0.063 Uiso 1 1 calc R . .
C52 C -0.0109(4) -0.3615(3) -0.0545(2) 0.0572(12) Uani 1 1 d . . .
H48 H -0.0730 -0.3684 -0.0208 0.069 Uiso 1 1 calc R . .
C53 C 0.0462(4) -0.2789(3) -0.07003(18) 0.0469(10) Uani 1 1 d . . .
H49 H 0.0214 -0.2290 -0.0479 0.056 Uiso 1 1 calc R . .
C54 C 0.3144(5) 0.1757(3) 0.1169(2) 0.0689(14) Uani 1 1 d . . .
H77 H 0.3331 0.2187 0.0790 0.083 Uiso 0.361(12) 1 calc PR A 2
H78 H 0.3965 0.1359 0.1287 0.083 Uiso 0.361(12) 1 calc PR A 2
H50 H 0.2985 0.2373 0.0896 0.083 Uiso 0.639(12) 1 calc PR A 1
H51 H 0.4029 0.1439 0.1055 0.083 Uiso 0.639(12) 1 calc PR A 1
C55 C 0.3061(9) 0.1928(6) 0.1781(3) 0.062(3) Uani 0.639(12) 1 d P A 1
H53 H 0.3768 0.2282 0.1811 0.074 Uiso 0.639(12) 1 calc PR A 1
H52 H 0.3194 0.1309 0.2053 0.074 Uiso 0.639(12) 1 calc PR A 1
C68 C 0.1869(14) 0.1811(11) 0.2271(7) 0.068(5) Uiso 0.361(12) 1 d P A 2
H82 H 0.2429 0.1185 0.2347 0.081 Uiso 0.361(12) 1 calc PR A 2
H81 H 0.0996 0.1698 0.2212 0.081 Uiso 0.361(12) 1 calc PR A 2
C69 C 0.1757(15) 0.2285(12) 0.2806(7) 0.066(4) Uiso 0.361(12) 1 d P A 2
H83 H 0.1730 0.1770 0.3157 0.079 Uiso 0.361(12) 1 calc PR A 2
H84 H 0.2587 0.2530 0.2790 0.079 Uiso 0.361(12) 1 calc PR A 2
C58 C 0.0622(9) 0.3376(7) 0.2792(4) 0.061(3) Uiso 0.639(12) 1 d P A 1
H58 H -0.0140 0.3054 0.2802 0.073 Uiso 0.639(12) 1 calc PR A 1
H59 H 0.0506 0.3976 0.2500 0.073 Uiso 0.639(12) 1 calc PR A 1
C59 C 0.0648(5) 0.3626(4) 0.3417(2) 0.0692(14) Uani 1 1 d . . .
H88 H -0.0112 0.4131 0.3354 0.083 Uiso 0.361(12) 1 calc PR A 2
H87 H 0.0453 0.3218 0.3804 0.083 Uiso 0.361(12) 1 calc PR A 2
H60 H -0.0161 0.4057 0.3512 0.083 Uiso 0.639(12) 1 calc PR A 1
H61 H 0.0664 0.3035 0.3717 0.083 Uiso 0.639(12) 1 calc PR A 1
C60 C 0.1833(5) 0.4108(3) 0.3458(2) 0.0662(13) Uani 1 1 d . A .
H62 H 0.2627 0.3626 0.3466 0.079 Uiso 1 1 calc R . .
H63 H 0.1949 0.4602 0.3101 0.079 Uiso 1 1 calc R . .
C61 C 0.1670(4) 0.4573(3) 0.4015(2) 0.0573(12) Uani 1 1 d . . .
H64 H 0.0812 0.4981 0.4041 0.069 Uiso 1 1 calc R A .
H65 H 0.1700 0.4069 0.4373 0.069 Uiso 1 1 calc R . .
C62 C 0.2569(5) 0.6090(4) 0.3719(2) 0.0694(14) Uani 1 1 d . . .
H66 H 0.1786 0.6360 0.3549 0.083 Uiso 1 1 calc R A .
C63 C 0.3533(7) 0.6636(4) 0.3686(3) 0.0919(18) Uani 1 1 d . A .
H67 H 0.3411 0.7282 0.3493 0.110 Uiso 1 1 calc R . .
C64 C 0.4695(7) 0.6245(6) 0.3937(3) 0.0978(19) Uani 1 1 d . . .
H68 H 0.5354 0.6626 0.3919 0.117 Uiso 1 1 calc R A .
C65 C 0.4872(5) 0.5310(5) 0.4207(2) 0.0800(16) Uani 1 1 d . A .
H69 H 0.5658 0.5031 0.4373 0.096 Uiso 1 1 calc R . .
C66 C 0.3859(5) 0.4764(4) 0.4235(2) 0.0682(14) Uani 1 1 d . . .
H70 H 0.3966 0.4115 0.4422 0.082 Uiso 1 1 calc R A .
C57 C 0.1755(10) 0.2784(8) 0.2594(5) 0.088(3) Uiso 0.639(12) 1 d P A 1
H56 H 0.1883 0.2195 0.2894 0.105 Uiso 0.639(12) 1 calc PR A 1
H57 H 0.2512 0.3115 0.2576 0.105 Uiso 0.639(12) 1 calc PR A 1
C70 C 0.078(2) 0.3011(17) 0.2928(11) 0.107(8) Uiso 0.361(12) 1 d P A 2
H85 H -0.0031 0.2728 0.2992 0.129 Uiso 0.361(12) 1 calc PR A 2
H86 H 0.0733 0.3473 0.2552 0.129 Uiso 0.361(12) 1 calc PR A 2
C67 C 0.2429(19) 0.2401(13) 0.1710(8) 0.068(5) Uiso 0.361(12) 1 d P A 2
H80 H 0.3087 0.2737 0.1814 0.082 Uiso 0.361(12) 1 calc PR A 2
H79 H 0.1725 0.2889 0.1546 0.082 Uiso 0.361(12) 1 calc PR A 2
C56 C 0.1751(9) 0.2495(7) 0.1975(4) 0.069(3) Uiso 0.639(12) 1 d P A 1
H54 H 0.1054 0.2105 0.1998 0.083 Uiso 0.639(12) 1 calc PR A 1
H55 H 0.1561 0.3077 0.1675 0.083 Uiso 0.639(12) 1 calc PR A 1

loop_
_atom_site_aniso_label
_atom_site_aniso_U_11
_atom_site_aniso_U_22
_atom_site_aniso_U_33
_atom_site_aniso_U_23
_atom_site_aniso_U_13
_atom_site_aniso_U_12
Br1 0.0717(4) 0.1064(4) 0.0698(4) -0.0287(3) -0.0172(3) 0.0070(3)
Br2 0.0565(3) 0.1066(4) 0.0835(4) -0.0364(3) -0.0023(3) 0.0003(3)
O1 0.0510(17) 0.0556(17) 0.0442(16) -0.0222(14) -0.0086(14) 0.0035(14)
O2 0.0538(18) 0.0652(18) 0.0494(17) -0.0306(15) -0.0069(14) 0.0108(15)
O3 0.093(2) 0.0563(18) 0.0416(18) -0.0098(15) -0.0034(16) -0.0275(17)
O4 0.083(2) 0.0574(17) 0.0449(17) -0.0189(15) -0.0095(16) -0.0238(16)
O5 0.068(2) 0.118(3) 0.106(3) -0.046(3) 0.007(2) -0.016(2)
O6 0.066(2) 0.108(3) 0.086(3) -0.012(2) -0.0027(19) 0.003(2)
N1 0.0369(18) 0.0435(18) 0.0357(18) -0.0127(15) -0.0035(15) -0.0023(15)
N2 0.0390(19) 0.0451(18) 0.0373(18) -0.0169(16) -0.0088(15) 0.0020(16)
N3 0.0398(19) 0.0429(18) 0.0413(19) -0.0149(16) -0.0018(15) -0.0083(16)
N4 0.0403(19) 0.0453(19) 0.0371(18) -0.0132(16) -0.0098(15) -0.0017(16)
N5 0.043(2) 0.098(3) 0.072(3) -0.037(2) -0.002(2) -0.001(2)
N6 0.059(2) 0.0403(18) 0.0360(19) -0.0120(16) -0.0002(16) -0.0122(17)
N7 0.059(2) 0.049(2) 0.040(2) -0.0126(17) -0.0002(17) -0.0167(18)
N8 0.051(2) 0.0394(18) 0.0356(19) -0.0096(16) 0.0019(16) -0.0090(16)
N9 0.057(2) 0.045(2) 0.0373(19) -0.0114(16) -0.0041(16) -0.0135(17)
N10 0.041(2) 0.068(2) 0.039(2) -0.0156(19) -0.0022(16) -0.0074(19)
C1 0.039(2) 0.039(2) 0.042(2) -0.0109(19) -0.0038(19) -0.0042(19)
C2 0.031(2) 0.0310(19) 0.044(2) -0.0058(18) -0.0001(18) -0.0057(18)
C3 0.035(2) 0.036(2) 0.039(2) -0.0065(18) -0.0007(18) -0.0078(18)
C4 0.036(2) 0.041(2) 0.041(2) -0.0094(19) -0.0038(19) -0.0010(18)
C5 0.041(2) 0.052(2) 0.039(2) -0.014(2) -0.0065(19) -0.001(2)
C6 0.036(2) 0.039(2) 0.044(2) -0.0144(19) 0.0020(19) -0.0057(19)
C7 0.034(2) 0.042(2) 0.047(2) -0.012(2) -0.0019(19) -0.0014(19)
C8 0.032(2) 0.044(2) 0.040(2) -0.0071(19) -0.0077(18) -0.0019(19)
C9 0.034(2) 0.036(2) 0.043(2) -0.0135(19) -0.0062(18) -0.0012(18)
C10 0.045(3) 0.052(2) 0.038(2) -0.010(2) -0.0044(19) 0.002(2)
C11 0.055(3) 0.066(3) 0.041(3) -0.006(2) -0.009(2) 0.010(2)
C12 0.046(3) 0.067(3) 0.054(3) -0.012(2) -0.007(2) 0.014(2)
C13 0.051(3) 0.073(3) 0.050(3) -0.015(3) 0.004(2) 0.010(3)
C14 0.053(3) 0.050(2) 0.043(2) -0.008(2) -0.002(2) 0.002(2)
C15 0.034(2) 0.049(2) 0.037(2) -0.013(2) -0.0039(18) -0.0053(19)
C16 0.054(3) 0.069(3) 0.046(3) -0.016(2) -0.007(2) -0.007(2)
C17 0.061(3) 0.089(4) 0.062(3) -0.026(3) -0.011(3) -0.024(3)
C18 0.058(3) 0.107(4) 0.045(3) -0.021(3) -0.016(2) 0.015(3)
C19 0.066(3) 0.074(3) 0.055(3) -0.013(3) -0.015(3) 0.011(3)
C20 0.048(3) 0.048(3) 0.049(3) -0.009(2) -0.009(2) -0.001(2)
C21 0.039(2) 0.053(2) 0.053(3) -0.020(2) 0.0026(19) -0.006(2)
C22 0.061(3) 0.056(3) 0.052(3) -0.023(2) 0.002(2) -0.003(2)
C23 0.067(3) 0.047(2) 0.061(3) -0.020(2) 0.003(2) -0.002(2)
C24 0.059(3) 0.068(3) 0.080(4) -0.027(3) 0.009(3) -0.008(3)
C25 0.068(4) 0.097(4) 0.101(5) -0.039(4) 0.010(3) 0.011(3)
C26 0.088(4) 0.100(4) 0.086(4) -0.034(4) 0.014(3) 0.016(3)
C27 0.081(4) 0.124(5) 0.070(4) -0.028(4) -0.002(3) 0.010(4)
C28 0.066(4) 0.128(5) 0.088(4) -0.038(4) -0.006(3) 0.010(4)
C29 0.052(3) 0.099(4) 0.100(4) -0.032(4) -0.004(3) -0.022(3)
C30 0.082(5) 0.106(5) 0.124(5) -0.060(4) 0.008(4) -0.006(4)
C31 0.062(4) 0.098(4) 0.068(4) -0.018(3) 0.003(3) 0.016(3)
C32 0.047(3) 0.105(4) 0.083(4) -0.027(4) -0.006(3) -0.006(3)
C33 0.053(3) 0.111(4) 0.115(5) -0.063(4) -0.011(3) -0.004(3)
C34 0.050(3) 0.039(2) 0.045(3) -0.009(2) -0.003(2) -0.008(2)
C35 0.046(2) 0.039(2) 0.039(2) -0.0079(19) -0.0048(19) -0.007(2)
C36 0.044(2) 0.035(2) 0.036(2) -0.0037(18) -0.0032(18) -0.0097(19)
C37 0.054(3) 0.046(2) 0.046(2) -0.012(2) -0.005(2) -0.018(2)
C38 0.050(3) 0.061(3) 0.045(3) -0.010(2) 0.002(2) -0.022(2)
C39 0.053(3) 0.038(2) 0.038(2) -0.0052(19) -0.009(2) -0.012(2)
C40 0.064(3) 0.048(2) 0.054(3) -0.017(2) -0.008(2) -0.021(2)
C41 0.059(3) 0.056(3) 0.047(3) -0.010(2) 0.006(2) -0.023(2)
C42 0.048(2) 0.047(2) 0.034(2) -0.012(2) 0.0074(19) -0.010(2)
C43 0.067(3) 0.055(3) 0.056(3) -0.011(2) 0.001(3) -0.007(2)
C44 0.054(3) 0.102(4) 0.059(3) -0.033(3) 0.013(2) -0.015(3)
C45 0.098(4) 0.073(4) 0.050(3) 0.008(3) 0.003(3) -0.036(3)
C46 0.091(4) 0.057(3) 0.075(4) 0.004(3) -0.001(3) -0.017(3)
C47 0.067(3) 0.045(3) 0.062(3) -0.007(2) 0.004(3) -0.006(2)
C48 0.040(2) 0.035(2) 0.042(2) -0.0049(18) -0.0104(19) -0.0058(19)
C49 0.054(3) 0.041(2) 0.047(2) -0.010(2) 0.005(2) -0.008(2)
C50 0.054(3) 0.044(3) 0.067(3) -0.018(2) -0.009(2) -0.002(2)
C51 0.054(3) 0.044(2) 0.063(3) -0.003(2) -0.014(2) -0.021(2)
C52 0.052(3) 0.066(3) 0.055(3) -0.009(2) 0.002(2) -0.024(2)
C53 0.052(3) 0.049(2) 0.042(2) -0.009(2) 0.000(2) -0.017(2)
C54 0.088(4) 0.068(3) 0.065(3) -0.024(3) -0.013(3) -0.032(3)
C55 0.073(6) 0.061(5) 0.067(5) -0.028(4) -0.032(5) -0.012(5)
C59 0.070(3) 0.082(3) 0.067(3) -0.035(3) -0.005(3) -0.016(3)
C60 0.065(3) 0.081(3) 0.058(3) -0.027(3) 0.002(2) -0.016(3)
C61 0.050(3) 0.069(3) 0.056(3) -0.020(2) -0.001(2) -0.011(2)
C62 0.066(3) 0.074(4) 0.071(3) -0.016(3) -0.011(3) -0.013(3)
C63 0.110(5) 0.085(4) 0.093(4) -0.003(3) -0.023(4) -0.050(4)
C64 0.089(5) 0.138(6) 0.082(4) -0.026(4) -0.006(4) -0.056(5)
C65 0.051(3) 0.125(5) 0.067(4) -0.020(4) -0.004(3) -0.018(4)
C66 0.051(3) 0.091(4) 0.060(3) -0.016(3) -0.002(3) -0.004(3)

loop_
_atom_type_symbol
_atom_type_description
_atom_type_scat_dispersion_real
_atom_type_scat_dispersion_imag
_atom_type_scat_source
C C 0.0033 0.0016 'International Tables Vol C Tables 4.2.6.8 and 6.1.1.4'
H H 0.0000 0.0000 'International Tables Vol C Tables 4.2.6.8 and 6.1.1.4'
Br Br -0.2901 2.4595 'International Tables Vol C Tables 4.2.6.8 and 6.1.1.4'
N N 0.0061 0.0033 'International Tables Vol C Tables 4.2.6.8 and 6.1.1.4'
O O 0.0106 0.0060 'International Tables Vol C Tables 4.2.6.8 and 6.1.1.4'

loop_
_geom_angle_atom_site_label_1
_geom_angle_atom_site_label_2
_geom_angle_atom_site_label_3
_geom_angle
_geom_angle_site_symmetry_1
_geom_angle_site_symmetry_3
_geom_angle_publ_flag
C6 O2 C21 120.1(3) . . ?
C39 O4 C54 116.9(3) . . ?
N3 N1 C1 123.9(3) . . ?
N3 N1 C9 114.8(3) . . ?
C1 N1 C9 121.2(3) . . ?
C1 N2 N4 126.0(3) . . ?
C1 N2 C15 119.4(3) . . ?
N4 N2 C15 114.5(3) . . ?
C2 N3 N1 115.4(3) . . ?
C2 N4 N2 114.0(3) . . ?
C29 N5 C33 119.9(4) . . ?
C29 N5 C28 120.8(5) . . ?
C33 N5 C28 119.2(4) . . ?
N7 N6 C34 124.8(3) . . ?
N7 N6 C42 114.3(3) . . ?
C34 N6 C42 120.4(3) . . ?
C35 N7 N6 114.8(3) . . ?
N9 N8 C34 123.8(3) . . ?
N9 N8 C48 113.8(3) . . ?
C34 N8 C48 122.3(3) . . ?
C35 N9 N8 116.3(3) . . ?
C62 N10 C66 120.8(4) . . ?
C62 N10 C61 119.4(4) . . ?
C66 N10 C61 119.8(4) . . ?
O1 C1 N2 122.6(3) . . ?
O1 C1 N1 124.2(3) . . ?
N2 C1 N1 113.2(3) . . ?
N4 C2 N3 127.0(3) . . ?
N4 C2 C3 117.9(3) . . ?
N3 C2 C3 115.1(3) . . ?
C8 C3 C4 117.7(3) . . ?
C8 C3 C2 121.5(3) . . ?
C4 C3 C2 120.8(3) . . ?
C5 C4 C3 121.1(3) . . ?
C4 C5 C6 120.7(3) . . ?
O2 C6 C7 126.1(3) . . ?
O2 C6 C5 114.6(3) . . ?
C7 C6 C5 119.3(3) . . ?
C6 C7 C8 119.9(3) . . ?
C7 C8 C3 121.3(3) . . ?
C14 C9 C10 121.1(3) . . ?
C14 C9 N1 121.3(3) . . ?
C10 C9 N1 117.5(3) . . ?
C9 C10 C11 118.6(4) . . ?
C12 C11 C10 120.1(4) . . ?
C13 C12 C11 120.5(4) . . ?
C12 C13 C14 120.0(4) . . ?
C9 C14 C13 119.7(4) . . ?
C16 C15 C20 120.8(4) . . ?
C16 C15 N2 119.6(4) . . ?
C20 C15 N2 119.6(3) . . ?
C15 C16 C17 118.9(4) . . ?
C18 C17 C16 120.1(5) . . ?
C19 C18 C17 120.9(4) . . ?
C18 C19 C20 119.3(5) . . ?
C15 C20 C19 120.1(4) . . ?
O2 C21 C22 105.4(3) . . ?
C21 C22 C23 114.5(4) . . ?
C24 C23 C22 114.2(4) . . ?
C23 C24 C25 113.7(4) . . ?
C26 C25 C24 114.0(4) . . ?
C25 C26 C27 111.4(4) . . ?
C28 C27 C26 111.1(5) . . ?
C27 C28 N5 111.5(4) . . ?
N5 C29 C30 120.5(5) . . ?
C29 C30 C31 120.4(6) . . ?
C32 C31 C30 118.3(5) . . ?
C31 C32 C33 120.2(5) . . ?
N5 C33 C32 120.7(5) . . ?
O3 C34 N8 125.3(4) . . ?
O3 C34 N6 121.8(4) . . ?
N8 C34 N6 112.9(3) . . ?
N9 C35 N7 126.6(3) . . ?
N9 C35 C36 115.5(3) . . ?
N7 C35 C36 118.0(3) . . ?
C37 C36 C41 117.4(4) . . ?
C37 C36 C35 121.7(4) . . ?
C41 C36 C35 120.9(4) . . ?
C36 C37 C38 121.7(4) . . ?
C37 C38 C39 120.4(4) . . ?
O4 C39 C40 125.3(4) . . ?
O4 C39 C38 115.9(4) . . ?
C40 C39 C38 118.9(4) . . ?
C39 C40 C41 119.8(4) . . ?
C40 C41 C36 121.9(4) . . ?
C43 C42 C47 121.0(4) . . ?
C43 C42 N6 120.1(4) . . ?
C47 C42 N6 118.9(4) . . ?
C42 C43 C44 119.0(4) . . ?
C45 C44 C43 120.1(5) . . ?
C44 C45 C46 120.4(5) . . ?
C45 C46 C47 120.7(5) . . ?
C42 C47 C46 118.8(4) . . ?
C49 C48 C53 120.7(4) . . ?
C49 C48 N8 121.7(4) . . ?
C53 C48 N8 117.6(3) . . ?
C48 C49 C50 118.1(4) . . ?
C51 C50 C49 121.7(4) . . ?
C50 C51 C52 119.2(4) . . ?
C53 C52 C51 121.2(4) . . ?
C52 C53 C48 119.1(4) . . ?
O4 C54 C55 111.1(5) . . ?
O4 C54 C67 105.2(7) . . ?
C55 C54 C67 30.4(5) . . ?
C54 C55 C56 112.7(7) . . ?
C67 C68 C69 112.8(13) . . ?
C70 C69 C68 124.1(15) . . ?
C57 C58 C59 114.5(7) . . ?
C60 C59 C70 117.0(10) . . ?
C60 C59 C58 113.2(5) . . ?
C70 C59 C58 21.0(9) . . ?
C61 C60 C59 112.3(4) . . ?
N10 C61 C60 111.1(4) . . ?
N10 C62 C63 120.2(5) . . ?
C62 C63 C64 120.4(6) . . ?
C65 C64 C63 119.4(6) . . ?
C64 C65 C66 118.9(5) . . ?
N10 C66 C65 120.2(5) . . ?
C58 C57 C56 116.0(8) . . ?
C69 C70 C59 128.8(17) . . ?
C68 C67 C54 114.6(13) . . ?
C55 C56 C57 111.6(7) . . ?

loop_
_geom_bond_atom_site_label_1
_geom_bond_atom_site_label_2
_geom_bond_distance
_geom_bond_site_symmetry_2
_geom_bond_publ_flag
O1 C1 1.211(4) . ?
O2 C6 1.366(4) . ?
O2 C21 1.431(4) . ?
O3 C34 1.207(4) . ?
O4 C39 1.362(4) . ?
O4 C54 1.435(5) . ?
N1 N3 1.374(4) . ?
N1 C1 1.387(4) . ?
N1 C9 1.446(4) . ?
N2 C1 1.377(4) . ?
N2 N4 1.378(4) . ?
N2 C15 1.447(4) . ?
N3 C2 1.344(4) . ?
N4 C2 1.326(4) . ?
N5 C29 1.315(6) . ?
N5 C33 1.333(6) . ?
N5 C28 1.518(6) . ?
N6 N7 1.367(4) . ?
N6 C34 1.405(5) . ?
N6 C42 1.438(5) . ?
N7 C35 1.334(5) . ?
N8 N9 1.374(4) . ?
N8 C34 1.386(5) . ?
N8 C48 1.439(5) . ?
N9 C35 1.329(5) . ?
N10 C62 1.327(5) . ?
N10 C66 1.335(5) . ?
N10 C61 1.487(5) . ?
C2 C3 1.488(5) . ?
C3 C8 1.391(5) . ?
C3 C4 1.398(5) . ?
C4 C5 1.370(5) . ?
C5 C6 1.384(5) . ?
C6 C7 1.384(5) . ?
C7 C8 1.386(5) . ?
C9 C14 1.366(5) . ?
C9 C10 1.380(5) . ?
C10 C11 1.395(5) . ?
C11 C12 1.376(6) . ?
C12 C13 1.362(5) . ?
C13 C14 1.386(5) . ?
C15 C16 1.364(5) . ?
C15 C20 1.367(5) . ?
C16 C17 1.394(6) . ?
C17 C18 1.362(6) . ?
C18 C19 1.361(7) . ?
C19 C20 1.384(6) . ?
C21 C22 1.514(5) . ?
C22 C23 1.525(5) . ?
C23 C24 1.484(6) . ?
C24 C25 1.554(6) . ?
C25 C26 1.482(7) . ?
C26 C27 1.558(7) . ?
C27 C28 1.429(7) . ?
C29 C30 1.351(7) . ?
C30 C31 1.356(7) . ?
C31 C32 1.342(7) . ?
C32 C33 1.349(6) . ?
C35 C36 1.477(5) . ?
C36 C37 1.370(5) . ?
C36 C41 1.387(5) . ?
C37 C38 1.373(5) . ?
C38 C39 1.391(5) . ?
C39 C40 1.373(6) . ?
C40 C41 1.381(5) . ?
C42 C43 1.363(5) . ?
C42 C47 1.372(5) . ?
C43 C44 1.403(6) . ?
C44 C45 1.350(6) . ?
C45 C46 1.363(7) . ?
C46 C47 1.382(6) . ?
C48 C49 1.380(5) . ?
C48 C53 1.387(5) . ?
C49 C50 1.391(6) . ?
C50 C51 1.355(6) . ?
C51 C52 1.372(5) . ?
C52 C53 1.368(5) . ?
C54 C55 1.447(8) . ?
C54 C67 1.691(18) . ?
C55 C56 1.505(15) . ?
C68 C67 1.48(3) . ?
C68 C69 1.486(17) . ?
C69 C70 1.35(2) . ?
C58 C57 1.391(14) . ?
C58 C59 1.537(9) . ?
C59 C60 1.521(6) . ?
C59 C70 1.52(2) . ?
C60 C61 1.517(5) . ?
C62 C63 1.348(7) . ?
C63 C64 1.375(8) . ?
C64 C65 1.341(7) . ?
C65 C66 1.392(7) . ?
C57 C56 1.543(12) . ?

loop_
_geom_torsion_atom_site_label_1
_geom_torsion_atom_site_label_2
_geom_torsion_atom_site_label_3
_geom_torsion_atom_site_label_4
_geom_torsion
_geom_torsion_site_symmetry_1
_geom_torsion_site_symmetry_2
_geom_torsion_site_symmetry_3
_geom_torsion_site_symmetry_4
_geom_torsion_publ_flag
C1 N1 N3 C2 5.9(5) . . . . ?
C9 N1 N3 C2 -177.0(3) . . . . ?
C1 N2 N4 C2 5.8(5) . . . . ?
C15 N2 N4 C2 -178.2(3) . . . . ?
C34 N6 N7 C35 6.5(5) . . . . ?
C42 N6 N7 C35 178.9(3) . . . . ?
C34 N8 N9 C35 -0.7(5) . . . . ?
C48 N8 N9 C35 -176.1(3) . . . . ?
N4 N2 C1 O1 180.0(4) . . . . ?
C15 N2 C1 O1 4.1(6) . . . . ?
N4 N2 C1 N1 -0.1(5) . . . . ?
C15 N2 C1 N1 -176.0(3) . . . . ?
N3 N1 C1 O1 173.8(4) . . . . ?
C9 N1 C1 O1 -3.1(6) . . . . ?
N3 N1 C1 N2 -6.1(5) . . . . ?
C9 N1 C1 N2 177.0(3) . . . . ?
N2 N4 C2 N3 -6.2(6) . . . . ?
N2 N4 C2 C3 176.6(3) . . . . ?
N1 N3 C2 N4 0.8(6) . . . . ?
N1 N3 C2 C3 178.0(3) . . . . ?
N4 C2 C3 C8 -0.6(5) . . . . ?
N3 C2 C3 C8 -178.1(4) . . . . ?
N4 C2 C3 C4 178.9(4) . . . . ?
N3 C2 C3 C4 1.4(5) . . . . ?
C8 C3 C4 C5 0.7(6) . . . . ?
C2 C3 C4 C5 -178.8(4) . . . . ?
C3 C4 C5 C6 -0.1(6) . . . . ?
C21 O2 C6 C7 -3.2(6) . . . . ?
C21 O2 C6 C5 176.9(4) . . . . ?
C4 C5 C6 O2 179.4(4) . . . . ?
C4 C5 C6 C7 -0.5(6) . . . . ?
O2 C6 C7 C8 -179.4(4) . . . . ?
C5 C6 C7 C8 0.5(6) . . . . ?
C6 C7 C8 C3 0.1(6) . . . . ?
C4 C3 C8 C7 -0.7(6) . . . . ?
C2 C3 C8 C7 178.8(4) . . . . ?
N3 N1 C9 C14 141.4(4) . . . . ?
C1 N1 C9 C14 -41.4(5) . . . . ?
N3 N1 C9 C10 -36.4(5) . . . . ?
C1 N1 C9 C10 140.7(4) . . . . ?
C14 C9 C10 C11 -0.4(6) . . . . ?
N1 C9 C10 C11 177.4(4) . . . . ?
C9 C10 C11 C12 0.4(6) . . . . ?
C10 C11 C12 C13 0.0(7) . . . . ?
C11 C12 C13 C14 -0.3(7) . . . . ?
C10 C9 C14 C13 0.1(6) . . . . ?
N1 C9 C14 C13 -177.6(4) . . . . ?
C12 C13 C14 C9 0.3(7) . . . . ?
C1 N2 C15 C16 -68.4(5) . . . . ?
N4 N2 C15 C16 115.3(4) . . . . ?
C1 N2 C15 C20 112.9(4) . . . . ?
N4 N2 C15 C20 -63.4(5) . . . . ?
C20 C15 C16 C17 -0.5(6) . . . . ?
N2 C15 C16 C17 -179.1(4) . . . . ?
C15 C16 C17 C18 -0.2(7) . . . . ?
C16 C17 C18 C19 0.3(7) . . . . ?
C17 C18 C19 C20 0.3(7) . . . . ?
C16 C15 C20 C19 1.1(6) . . . . ?
N2 C15 C20 C19 179.7(4) . . . . ?
C18 C19 C20 C15 -0.9(7) . . . . ?
C6 O2 C21 C22 -177.9(3) . . . . ?
O2 C21 C22 C23 178.5(4) . . . . ?
C21 C22 C23 C24 -62.7(5) . . . . ?
C22 C23 C24 C25 -175.9(4) . . . . ?
C23 C24 C25 C26 73.8(6) . . . . ?
C24 C25 C26 C27 179.4(5) . . . . ?
C25 C26 C27 C28 -171.3(6) . . . . ?
C26 C27 C28 N5 -178.2(5) . . . . ?
C29 N5 C28 C27 112.2(6) . . . . ?
C33 N5 C28 C27 -71.2(7) . . . . ?
C33 N5 C29 C30 -0.2(8) . . . . ?
C28 N5 C29 C30 176.3(5) . . . . ?
N5 C29 C30 C31 0.7(10) . . . . ?
C29 C30 C31 C32 0.0(9) . . . . ?
C30 C31 C32 C33 -1.1(9) . . . . ?
C29 N5 C33 C32 -1.0(8) . . . . ?
C28 N5 C33 C32 -177.6(5) . . . . ?
C31 C32 C33 N5 1.7(9) . . . . ?
N9 N8 C34 O3 -171.5(4) . . . . ?
C48 N8 C34 O3 3.4(6) . . . . ?
N9 N8 C34 N6 7.6(5) . . . . ?
C48 N8 C34 N6 -177.4(3) . . . . ?
N7 N6 C34 O3 168.5(4) . . . . ?
C42 N6 C34 O3 -3.6(6) . . . . ?
N7 N6 C34 N8 -10.8(5) . . . . ?
C42 N6 C34 N8 177.2(3) . . . . ?
N8 N9 C35 N7 -4.6(6) . . . . ?
N8 N9 C35 C36 175.3(3) . . . . ?
N6 N7 C35 N9 1.9(6) . . . . ?
N6 N7 C35 C36 -178.1(3) . . . . ?
N9 C35 C36 C37 -21.0(5) . . . . ?
N7 C35 C36 C37 159.0(4) . . . . ?
N9 C35 C36 C41 161.2(4) . . . . ?
N7 C35 C36 C41 -18.9(5) . . . . ?
C41 C36 C37 C38 0.8(6) . . . . ?
C35 C36 C37 C38 -177.1(3) . . . . ?
C36 C37 C38 C39 -2.2(6) . . . . ?
C54 O4 C39 C40 -8.3(5) . . . . ?
C54 O4 C39 C38 172.6(3) . . . . ?
C37 C38 C39 O4 -179.1(3) . . . . ?
C37 C38 C39 C40 1.7(6) . . . . ?
O4 C39 C40 C41 -179.1(3) . . . . ?
C38 C39 C40 C41 0.0(6) . . . . ?
C39 C40 C41 C36 -1.3(6) . . . . ?
C37 C36 C41 C40 0.9(6) . . . . ?
C35 C36 C41 C40 178.9(4) . . . . ?
N7 N6 C42 C43 128.6(4) . . . . ?
C34 N6 C42 C43 -58.6(5) . . . . ?
N7 N6 C42 C47 -49.0(5) . . . . ?
C34 N6 C42 C47 123.8(4) . . . . ?
C47 C42 C43 C44 0.5(7) . . . . ?
N6 C42 C43 C44 -177.0(4) . . . . ?
C42 C43 C44 C45 -1.1(7) . . . . ?
C43 C44 C45 C46 0.0(8) . . . . ?
C44 C45 C46 C47 1.7(8) . . . . ?
C43 C42 C47 C46 1.2(7) . . . . ?
N6 C42 C47 C46 178.7(4) . . . . ?
C45 C46 C47 C42 -2.3(8) . . . . ?
N9 N8 C48 C49 -150.8(3) . . . . ?
C34 N8 C48 C49 33.8(5) . . . . ?
N9 N8 C48 C53 26.5(4) . . . . ?
C34 N8 C48 C53 -148.9(4) . . . . ?
C53 C48 C49 C50 -0.3(6) . . . . ?
N8 C48 C49 C50 177.0(3) . . . . ?
C48 C49 C50 C51 -0.4(6) . . . . ?
C49 C50 C51 C52 -0.1(6) . . . . ?
C50 C51 C52 C53 1.4(6) . . . . ?
C51 C52 C53 C48 -2.0(6) . . . . ?
C49 C48 C53 C52 1.5(6) . . . . ?
N8 C48 C53 C52 -175.9(3) . . . . ?
C39 O4 C54 C55 -164.8(5) . . . . ?
C39 O4 C54 C67 163.8(7) . . . . ?
O4 C54 C55 C56 -63.9(9) . . . . ?
C67 C54 C55 C56 20.2(14) . . . . ?
C67 C68 C69 C70 79(2) . . . . ?
C57 C58 C59 C60 56.6(10) . . . . ?
C57 C58 C59 C70 -49(3) . . . . ?
C70 C59 C60 C61 -171.4(11) . . . . ?
C58 C59 C60 C61 165.8(5) . . . . ?
C62 N10 C61 C60 87.2(5) . . . . ?
C66 N10 C61 C60 -90.6(5) . . . . ?
C59 C60 C61 N10 -171.0(4) . . . . ?
C66 N10 C62 C63 -0.9(7) . . . . ?
C61 N10 C62 C63 -178.8(5) . . . . ?
N10 C62 C63 C64 0.0(8) . . . . ?
C62 C63 C64 C65 1.0(9) . . . . ?
C63 C64 C65 C66 -1.1(9) . . . . ?
C62 N10 C66 C65 0.9(6) . . . . ?
C61 N10 C66 C65 178.7(4) . . . . ?
C64 C65 C66 N10 0.1(7) . . . . ?
C59 C58 C57 C56 178.5(8) . . . . ?
C68 C69 C70 C59 -172.3(16) . . . . ?
C60 C59 C70 C69 51(3) . . . . ?
C58 C59 C70 C69 136(5) . . . . ?
C69 C68 C67 C54 156.6(11) . . . . ?
O4 C54 C67 C68 49.1(15) . . . . ?
C55 C54 C67 C68 -56.9(15) . . . . ?
C54 C55 C56 C57 -172.5(7) . . . . ?
C58 C57 C56 C55 175.1(10) . . . . ?
